data_4330038
loop_
_publ_author_name
'Qisheng Lin'
'Volodymyr Smetana'
'Gordon J. Miller'
'John D. Corbett'

_publ_contact_author_address
;Ames Laboratory, US-DOE&
Dept. of Chem.
Iowa State University
Ames, IA, 50011
;
_publ_contact_author_email jcorbett@iastate.edu
_publ_contact_author_name 'John D. Corbett'
_publ_section_title
;
 Conventional and Stuffed Bergman-Type Phases in the Na-Au-T (T = Ga, Ge,
 Sn) Systems: Syntheses, Structures, Coloring of Cluster Centers, and
 Fermi Sphere-Brillouin Zone Interactions
;
_journal_name_full 'Inorganic Chemistry'
_journal_page_first 8882
_journal_page_last 8889
_journal_paper_doi 10.1021/ic300866q
_journal_volume 51
_journal_year 2012
_chemical_formula_sum 'Au39.83 Na26 Sn15.17'
_chemical_formula_weight 10243.44
_chemical_name_systematic
; 
 ? 
;
_space_group_IT_number 204
_symmetry_cell_setting cubic
_symmetry_space_group_name_Hall '-I 2 2 3'
_symmetry_space_group_name_H-M 'I m -3'
_atom_sites_solution_primary direct
_atom_sites_solution_secondary difmap
_audit_creation_method SHELXL-97
_cell_angle_alpha 90.00
_cell_angle_beta 90.00
_cell_angle_gamma 90.00
_cell_formula_units_Z 2
_cell_length_a 15.009(7)
_cell_length_b 15.009(7)
_cell_length_c 15.009(7)
_cell_measurement_reflns_used 696
_cell_measurement_temperature 273(2)
_cell_measurement_theta_max 28.19
_cell_measurement_theta_min 1.92
_cell_volume 3381(3)
_computing_structure_refinement 'SHELXL-97 (Sheldrick, 1997)'
_computing_structure_solution 'SHELXS-97 (Sheldrick, 1990)'
_diffrn_ambient_temperature 273(2)
_diffrn_measured_fraction_theta_full 0.995
_diffrn_measured_fraction_theta_max 0.995
_diffrn_measurement_device_type 'Bruker APEX CCD'
_diffrn_measurement_method '\w scan'
_diffrn_radiation_monochromator graphite
_diffrn_radiation_source 'fine-focus sealed tube'
_diffrn_radiation_type MoK\a
_diffrn_radiation_wavelength 0.71073
_diffrn_reflns_av_R_equivalents 0.0944
_diffrn_reflns_av_sigmaI/netI 0.0396
_diffrn_reflns_limit_h_max 19
_diffrn_reflns_limit_h_min -19
_diffrn_reflns_limit_k_max 19
_diffrn_reflns_limit_k_min -19
_diffrn_reflns_limit_l_max 19
_diffrn_reflns_limit_l_min -19
_diffrn_reflns_number 14757
_diffrn_reflns_theta_full 28.19
_diffrn_reflns_theta_max 28.19
_diffrn_reflns_theta_min 1.92
_exptl_absorpt_coefficient_mu 91.650
_exptl_absorpt_correction_T_max 0.19
_exptl_absorpt_correction_T_min 0.11
_exptl_absorpt_correction_type empirical
_exptl_absorpt_process_details SADABS
_exptl_crystal_colour metallic
_exptl_crystal_density_diffrn 10.061
_exptl_crystal_description 'IRREGULAR BLOCK'
_exptl_crystal_F_000 8382
_exptl_crystal_size_max 0.026
_exptl_crystal_size_mid 0.021
_exptl_crystal_size_min 0.018
_refine_diff_density_max 2.313
_refine_diff_density_min -4.730
_refine_diff_density_rms 0.668
_refine_ls_extinction_method none
_refine_ls_goodness_of_fit_ref 1.084
_refine_ls_matrix_type full
_refine_ls_number_parameters 41
_refine_ls_number_reflns 776
_refine_ls_number_restraints 0
_refine_ls_restrained_S_all 1.084
_refine_ls_R_factor_all 0.0382
_refine_ls_R_factor_gt 0.0324
_refine_ls_shift/su_max 0.000
_refine_ls_shift/su_mean 0.000
_refine_ls_structure_factor_coef Fsqd
_refine_ls_weighting_details 'calc w=1/[\s^2^(Fo^2^)+(0.0255P)^2^+73.2371P] where P=(Fo^2^+2Fc^2^)/3'
_refine_ls_weighting_scheme calc
_refine_ls_wR_factor_gt 0.0650
_refine_ls_wR_factor_ref 0.0673
_reflns_number_gt 696
_reflns_number_total 776
_reflns_threshold_expression >2sigma(I)
_cod_data_source_file ic300866q_si_002_4.cif
_cod_data_source_block crystal-4
_cod_database_code 4330038

loop_
_symmetry_equiv_pos_as_xyz
'x, y, z'
'-x, -y, z'
'x, -y, -z'
'-x, y, -z'
'y, z, x'
'-y, -z, x'
'y, -z, -x'
'-y, z, -x'
'z, x, y'
'-z, x, -y'
'-z, -x, y'
'z, -x, -y'
'x+1/2, y+1/2, z+1/2'
'-x+1/2, -y+1/2, z+1/2'
'x+1/2, -y+1/2, -z+1/2'
'-x+1/2, y+1/2, -z+1/2'
'y+1/2, z+1/2, x+1/2'
'-y+1/2, -z+1/2, x+1/2'
'y+1/2, -z+1/2, -x+1/2'
'-y+1/2, z+1/2, -x+1/2'
'z+1/2, x+1/2, y+1/2'
'-z+1/2, x+1/2, -y+1/2'
'-z+1/2, -x+1/2, y+1/2'
'z+1/2, -x+1/2, -y+1/2'
'-x, -y, -z'
'x, y, -z'
'-x, y, z'
'x, -y, z'
'-y, -z, -x'
'y, z, -x'
'-y, z, x'
'y, -z, x'
'-z, -x, -y'
'z, -x, y'
'z, x, -y'
'-z, x, y'
'-x+1/2, -y+1/2, -z+1/2'
'x+1/2, y+1/2, -z+1/2'
'-x+1/2, y+1/2, z+1/2'
'x+1/2, -y+1/2, z+1/2'
'-y+1/2, -z+1/2, -x+1/2'
'y+1/2, z+1/2, -x+1/2'
'-y+1/2, z+1/2, x+1/2'
'y+1/2, -z+1/2, x+1/2'
'-z+1/2, -x+1/2, -y+1/2'
'z+1/2, -x+1/2, y+1/2'
'z+1/2, x+1/2, -y+1/2'
'-z+1/2, x+1/2, y+1/2'

loop_
_atom_site_label
_atom_site_type_symbol
_atom_site_fract_x
_atom_site_fract_y
_atom_site_fract_z
_atom_site_U_iso_or_equiv
_atom_site_adp_type
_atom_site_occupancy
_atom_site_symmetry_multiplicity
_atom_site_calc_flag
_atom_site_refinement_flags
Au1 Au 0.15246(3) 0.40487(3) 0.18677(3) 0.01132(16) Uani 1 1 d .
Au2 Au 0.0000 0.15959(3) 0.09749(4) 0.00785(17) Uani 1 2 d S
Sn3 Sn 0.0000 0.30960(7) 0.18896(6) 0.0086(2) Uani 1 2 d S
Au4 Au 0.09039(8) 0.0000 0.5000 0.0237(5) Uani 0.472(11) 4 d SP
Sn4 Sn 0.09039(8) 0.0000 0.5000 0.0237(5) Uani 0.528(11) 4 d SP
Au5 Au 0.0000 0.0000 0.0000 0.0035(3) Uani 1 24 d S
Na1 Na 0.0000 0.1179(4) 0.3046(4) 0.0172(13) Uani 1 2 d S
Na2 Na 0.1902(3) 0.1902(3) 0.1902(3) 0.0146(16) Uani 1 3 d S
Na3 Na 0.3027(6) 0.0000 0.5000 0.016(2) Uani 1 4 d S

loop_
_atom_site_aniso_label
_atom_site_aniso_U_11
_atom_site_aniso_U_22
_atom_site_aniso_U_33
_atom_site_aniso_U_23
_atom_site_aniso_U_13
_atom_site_aniso_U_12
Au1 0.0107(2) 0.0096(2) 0.0136(2) -0.00056(15) 0.00329(16) -0.00314(15)
Au2 0.0094(3) 0.0065(3) 0.0077(3) -0.0024(2) 0.000 0.000
Sn3 0.0053(4) 0.0117(5) 0.0087(5) -0.0057(4) 0.000 0.000
Au4 0.0133(6) 0.0155(7) 0.0424(9) 0.000 0.000 0.000
Sn4 0.0133(6) 0.0155(7) 0.0424(9) 0.000 0.000 0.000
Au5 0.0035(3) 0.0035(3) 0.0035(3) 0.000 0.000 0.000
Na1 0.015(3) 0.023(3) 0.014(3) -0.003(3) 0.000 0.000
Na2 0.0146(16) 0.0146(16) 0.0146(16) 0.0000(17) 0.0000(17) 0.0000(17)
Na3 0.012(4) 0.019(5) 0.016(4) 0.000 0.000 0.000

loop_
_atom_type_symbol
_atom_type_description
_atom_type_scat_dispersion_real
_atom_type_scat_dispersion_imag
_atom_type_scat_source
Na Na 0.0362 0.0249 'International Tables Vol C Tables 4.2.6.8 and 6.1.1.4'
Sn Sn -0.6537 1.4246 'International Tables Vol C Tables 4.2.6.8 and 6.1.1.4'
Au Au -2.0133 8.8022 'International Tables Vol C Tables 4.2.6.8 and 6.1.1.4'

loop_
_geom_angle_atom_site_label_1
_geom_angle_atom_site_label_2
_geom_angle_atom_site_label_3
_geom_angle
_geom_angle_site_symmetry_1
_geom_angle_site_symmetry_3
Sn3 Au1 Sn3 177.90(3) . 45
Sn3 Au1 Au1 121.999(19) . 28_565
Sn3 Au1 Au1 59.047(13) 45 28_565
Sn3 Au1 Au1 123.55(3) . 45
Sn3 Au1 Au1 56.63(2) 45 45
Au1 Au1 Au1 107.213(11) 28_565 45
Sn3 Au1 Au1 59.22(2) . 41
Sn3 Au1 Au1 118.73(3) 45 41
Au1 Au1 Au1 118.230(12) 28_565 41
Au1 Au1 Au1 119.877(2) 45 41
Sn3 Au1 Sn4 67.60(2) . 5
Sn3 Au1 Sn4 114.227(18) 45 5
Au1 Au1 Sn4 62.192(9) 28_565 5
Au1 Au1 Sn4 122.34(3) 45 5
Au1 Au1 Sn4 113.06(2) 41 5
Sn3 Au1 Au4 67.60(2) . 5
Sn3 Au1 Au4 114.227(18) 45 5
Au1 Au1 Au4 62.192(9) 28_565 5
Au1 Au1 Au4 122.34(3) 45 5
Au1 Au1 Au4 113.06(2) 41 5
Sn4 Au1 Au4 0.0 5 5
Sn3 Au1 Na3 67.95(4) . 5
Sn3 Au1 Na3 111.82(4) 45 5
Au1 Au1 Na3 63.59(4) 28_565 5
Au1 Au1 Na3 168.43(5) 45 5
Au1 Au1 Na3 63.22(10) 41 5
Sn4 Au1 Na3 61.04(13) 5 5
Au4 Au1 Na3 61.04(13) 5 5
Sn3 Au1 Na3 115.03(13) . 37
Sn3 Au1 Na3 67.02(13) 45 37
Au1 Au1 Na3 63.651(17) 28_565 37
Au1 Au1 Na3 62.98(12) 45 37
Au1 Au1 Na3 174.23(13) 41 37
Sn4 Au1 Na3 62.44(14) 5 37
Au4 Au1 Na3 62.44(14) 5 37
Na3 Au1 Na3 115.092(13) 5 37
Sn3 Au1 Na1 68.08(10) . 5
Sn3 Au1 Na1 113.28(11) 45 5
Au1 Au1 Na1 117.82(10) 28_565 5
Au1 Au1 Na1 65.43(11) 45 5
Au1 Au1 Na1 116.95(10) 41 5
Sn4 Au1 Na1 71.72(11) 5 5
Au4 Au1 Na1 71.72(11) 5 5
Na3 Au1 Na1 124.35(16) 5 5
Na3 Au1 Na1 58.87(11) 37 5
Sn3 Au1 Na2 67.97(9) . .
Sn3 Au1 Na2 110.95(9) 45 .
Au1 Au1 Na2 169.98(10) 28_565 .
Au1 Au1 Na2 64.68(3) 45 .
Au1 Au1 Na2 64.68(3) 41 .
Sn4 Au1 Na2 126.62(12) 5 .
Au4 Au1 Na2 126.62(12) 5 .
Na3 Au1 Na2 123.57(6) 5 .
Na3 Au1 Na2 114.50(6) 37 .
Na1 Au1 Na2 65.30(14) 5 .
Sn3 Au1 Na2 111.62(9) . 37
Sn3 Au1 Na2 66.45(9) 45 37
Au1 Au1 Na2 115.47(11) 28_565 37
Au1 Au1 Na2 62.97(3) 45 37
Au1 Au1 Na2 62.97(3) 41 37
Sn4 Au1 Na2 174.38(7) 5 37
Au4 Au1 Na2 174.38(7) 5 37
Na3 Au1 Na2 113.37(14) 5 37
Na3 Au1 Na2 121.79(15) 37 37
Na1 Au1 Na2 113.42(15) 5 37
Na2 Au1 Na2 56.2(2) . 37
Sn3 Au2 Au5 179.95(3) . .
Sn3 Au2 Au2 121.37(2) . 26
Au5 Au2 Au2 58.580(11) . 26
Sn3 Au2 Au2 121.779(11) . 31
Au5 Au2 Au2 58.207(3) . 31
Au2 Au2 Au2 60.347(13) 26 31
Sn3 Au2 Au2 121.83(2) . 11
Au5 Au2 Au2 58.207(3) . 11
Au2 Au2 Au2 108.369(14) 26 11
Au2 Au2 Au2 60.0 31 11
Sn3 Au2 Au2 121.779(12) . 5
Au5 Au2 Au2 58.207(3) . 5
Au2 Au2 Au2 60.347(13) 26 5
Au2 Au2 Au2 108.170(6) 31 5
Au2 Au2 Au2 107.540(17) 11 5
Sn3 Au2 Au2 121.83(2) . 9
Au5 Au2 Au2 58.207(3) . 9
Au2 Au2 Au2 108.370(14) 26 9
Au2 Au2 Au2 107.540(17) 31 9
Au2 Au2 Au2 59.31(3) 11 9
Au2 Au2 Au2 60.0 5 9
Sn3 Au2 Na1 69.71(8) . 5
Au5 Au2 Na1 110.25(8) . 5
Au2 Au2 Na1 62.45(5) 26 5
Au2 Au2 Na1 116.16(7) 31 5
Au2 Au2 Na1 168.42(8) 11 5
Au2 Au2 Na1 62.30(11) 5 5
Au2 Au2 Na1 115.24(12) 9 5
Sn3 Au2 Na1 69.71(8) . 31
Au5 Au2 Na1 110.25(8) . 31
Au2 Au2 Na1 62.45(5) 26 31
Au2 Au2 Na1 62.30(11) 31 31
Au2 Au2 Na1 115.24(12) 11 31
Au2 Au2 Na1 116.16(7) 5 31
Au2 Au2 Na1 168.42(8) 9 31
Na1 Au2 Na1 68.0(2) 5 31
Sn3 Au2 Na1 70.01(12) . .
Au5 Au2 Na1 110.03(11) . .
Au2 Au2 Na1 168.61(11) 26 .
Au2 Au2 Na1 115.01(5) 31 .
Au2 Au2 Na1 62.04(10) 11 .
Au2 Au2 Na1 115.01(5) 5 .
Au2 Au2 Na1 62.04(10) 9 .
Na1 Au2 Na1 126.10(13) 5 .
Na1 Au2 Na1 126.10(13) 31 .
Sn3 Au2 Na2 69.62(7) . .
Au5 Au2 Na2 110.39(7) . .
Au2 Au2 Na2 115.70(3) 26 .
Au2 Au2 Na2 168.58(7) 31 .
Au2 Au2 Na2 114.80(4) 11 .
Au2 Au2 Na2 62.57(6) 5 .
Au2 Au2 Na2 62.57(6) 9 .
Na1 Au2 Na2 66.71(9) 5 .
Na1 Au2 Na2 126.82(12) 31 .
Na1 Au2 Na2 66.62(3) . .
Sn3 Au2 Na2 69.62(7) . 27
Au5 Au2 Na2 110.39(7) . 27
Au2 Au2 Na2 115.70(3) 26 27
Au2 Au2 Na2 62.57(6) 31 27
Au2 Au2 Na2 62.57(6) 11 27
Au2 Au2 Na2 168.58(7) 5 27
Au2 Au2 Na2 114.80(4) 9 27
Na1 Au2 Na2 126.82(12) 5 27
Na1 Au2 Na2 66.71(9) 31 27
Na1 Au2 Na2 66.62(3) . 27
Na2 Au2 Na2 125.64(10) . 27
Au2 Sn3 Au1 116.49(2) . .
Au2 Sn3 Au1 116.49(2) . 27
Au1 Sn3 Au1 115.98(4) . 27
Au2 Sn3 Au1 117.59(3) . 41
Au1 Sn3 Au1 64.145(16) . 41
Au1 Sn3 Au1 115.86(3) 27 41
Au2 Sn3 Au1 117.59(3) . 19_455
Au1 Sn3 Au1 115.86(3) . 19_455
Au1 Sn3 Au1 64.145(16) 27 19_455
Au1 Sn3 Au1 61.91(3) 41 19_455
Au2 Sn3 Sn4 121.26(4) . 5
Au1 Sn3 Sn4 61.56(2) . 5
Au1 Sn3 Sn4 61.56(2) 27 5
Au1 Sn3 Sn4 112.13(3) 41 5
Au1 Sn3 Sn4 112.13(3) 19_455 5
Au2 Sn3 Au4 121.26(4) . 5
Au1 Sn3 Au4 61.56(2) . 5
Au1 Sn3 Au4 61.56(2) 27 5
Au1 Sn3 Au4 112.13(3) 41 5
Au1 Sn3 Au4 112.13(3) 19_455 5
Sn4 Sn3 Au4 0.00(4) 5 5
Au2 Sn3 Na3 179.49(13) . 5
Au1 Sn3 Na3 63.35(4) . 5
Au1 Sn3 Na3 63.35(4) 27 5
Au1 Sn3 Na3 62.83(10) 41 5
Au1 Sn3 Na3 62.83(10) 19_455 5
Sn4 Sn3 Na3 58.23(13) 5 5
Au4 Sn3 Na3 58.23(13) 5 5
Au2 Sn3 Na1 62.57(10) . 31
Au1 Sn3 Na1 116.75(10) . 31
Au1 Sn3 Na1 63.44(10) 27 31
Au1 Sn3 Na1 178.99(10) 41 31
Au1 Sn3 Na1 117.10(9) 19_455 31
Sn4 Sn3 Na1 68.27(11) 5 31
Au4 Sn3 Na1 68.27(11) 5 31
Na3 Sn3 Na1 117.02(14) 5 31
Au2 Sn3 Na1 62.57(10) . 5
Au1 Sn3 Na1 63.44(10) . 5
Au1 Sn3 Na1 116.75(10) 27 5
Au1 Sn3 Na1 117.10(9) 41 5
Au1 Sn3 Na1 178.99(10) 19_455 5
Sn4 Sn3 Na1 68.27(11) 5 5
Au4 Sn3 Na1 68.27(11) 5 5
Na3 Sn3 Na1 117.02(14) 5 5
Na1 Sn3 Na1 63.89(18) 31 5
Au2 Sn3 Na1 62.48(11) . .
Au1 Sn3 Na1 117.39(4) . .
Au1 Sn3 Na1 117.39(4) 27 .
Au1 Sn3 Na1 64.78(9) 41 .
Au1 Sn3 Na1 64.78(9) 19_455 .
Sn4 Sn3 Na1 176.27(11) 5 .
Au4 Sn3 Na1 176.27(11) 5 .
Na3 Sn3 Na1 118.04(17) 5 .
Na1 Sn3 Na1 114.78(17) 31 .
Na1 Sn3 Na1 114.78(17) 5 .
Au2 Sn3 Na2 63.21(13) . 27
Au1 Sn3 Na2 179.61(11) . 27
Au1 Sn3 Na2 64.11(10) 27 27
Au1 Sn3 Na2 116.18(5) 41 27
Au1 Sn3 Na2 64.53(10) 19_455 27
Sn4 Sn3 Na2 118.33(5) 5 27
Au4 Sn3 Na2 118.33(5) 5 27
Na3 Sn3 Na2 116.96(13) 5 27
Na1 Sn3 Na2 62.92(11) 31 27
Na1 Sn3 Na2 116.18(14) 5 27
Na1 Sn3 Na2 62.74(5) . 27
Sn4 Au4 Au4 0.0 25_556 25_556
Sn4 Au4 Au1 118.20(2) 25_556 35_556
Au4 Au4 Au1 118.20(2) 25_556 35_556
Sn4 Au4 Au1 118.20(2) 25_556 9
Au4 Au4 Au1 118.20(2) 25_556 9
Au1 Au4 Au1 55.617(19) 35_556 9
Sn4 Au4 Au1 118.20(2) 25_556 34
Au4 Au4 Au1 118.20(2) 25_556 34
Au1 Au4 Au1 123.59(4) 35_556 34
Au1 Au4 Au1 96.78(3) 9 34
Sn4 Au4 Au1 118.20(2) 25_556 12_556
Au4 Au4 Au1 118.20(2) 25_556 12_556
Au1 Au4 Au1 96.78(3) 35_556 12_556
Au1 Au4 Au1 123.59(4) 9 12_556
Au1 Au4 Au1 55.617(19) 34 12_556
Sn4 Au4 Na3 180.000(1) 25_556 .
Au4 Au4 Na3 180.000(1) 25_556 .
Au1 Au4 Na3 61.80(2) 35_556 .
Au1 Au4 Na3 61.80(2) 9 .
Au1 Au4 Na3 61.80(2) 34 .
Au1 Au4 Na3 61.80(2) 12_556 .
Sn4 Au4 Sn3 117.37(2) 25_556 35_556
Au4 Au4 Sn3 117.37(2) 25_556 35_556
Au1 Au4 Sn3 50.834(12) 35_556 35_556
Au1 Au4 Sn3 101.36(3) 9 35_556
Au1 Au4 Sn3 101.36(3) 34 35_556
Au1 Au4 Sn3 50.834(12) 12_556 35_556
Na3 Au4 Sn3 62.63(2) . 35_556
Sn4 Au4 Sn3 117.37(2) 25_556 9
Au4 Au4 Sn3 117.37(2) 25_556 9
Au1 Au4 Sn3 101.36(3) 35_556 9
Au1 Au4 Sn3 50.834(12) 9 9
Au1 Au4 Sn3 50.834(12) 34 9
Au1 Au4 Sn3 101.36(3) 12_556 9
Na3 Au4 Sn3 62.63(2) . 9
Sn3 Au4 Sn3 125.26(5) 35_556 9
Sn4 Au4 Na3 65.38(6) 25_556 21_445
Au4 Au4 Na3 65.38(6) 25_556 21_445
Au1 Au4 Na3 151.233(17) 35_556 21_445
Au1 Au4 Na3 151.233(17) 9 21_445
Au1 Au4 Na3 61.13(5) 34 21_445
Au1 Au4 Na3 61.13(5) 12_556 21_445
Na3 Au4 Na3 114.62(6) . 21_445
Sn3 Au4 Na3 101.04(3) 35_556 21_445
Sn3 Au4 Na3 101.04(3) 9 21_445
Sn4 Au4 Na3 65.38(6) 25_556 45
Au4 Au4 Na3 65.38(6) 25_556 45
Au1 Au4 Na3 61.13(5) 35_556 45
Au1 Au4 Na3 61.13(5) 9 45
Au1 Au4 Na3 151.233(17) 34 45
Au1 Au4 Na3 151.233(17) 12_556 45
Na3 Au4 Na3 114.62(6) . 45
Sn3 Au4 Na3 101.04(3) 35_556 45
Sn3 Au4 Na3 101.04(3) 9 45
Na3 Au4 Na3 130.76(13) 21_445 45
Sn4 Au4 Na1 68.39(4) 25_556 2
Au4 Au4 Na1 68.39(4) 25_556 2
Au1 Au4 Na1 154.76(9) 35_556 2
Au1 Au4 Na1 99.31(9) 9 2
Au1 Au4 Na1 56.20(6) 34 2
Au1 Au4 Na1 100.74(9) 12_556 2
Na3 Au4 Na1 111.61(4) . 2
Sn3 Au4 Na1 151.20(9) 35_556 2
Sn3 Au4 Na1 57.48(6) 9 2
Na3 Au4 Na1 53.84(9) 21_445 2
Na3 Au4 Na1 106.45(9) 45 2
Au2 Au5 Au2 63.585(6) 33 29
Au2 Au5 Au2 116.415(6) 33 5
Au2 Au5 Au2 180.00(2) 29 5
Au2 Au5 Au2 116.415(6) 33 .
Au2 Au5 Au2 116.415(6) 29 .
Au2 Au5 Au2 63.585(6) 5 .
Au2 Au5 Au2 63.585(6) 33 25
Au2 Au5 Au2 63.585(6) 29 25
Au2 Au5 Au2 116.415(6) 5 25
Au2 Au5 Au2 180.00(2) . 25
Au2 Au5 Au2 180.00(2) 33 9
Au2 Au5 Au2 116.415(6) 29 9
Au2 Au5 Au2 63.585(6) 5 9
Au2 Au5 Au2 63.585(6) . 9
Au2 Au5 Au2 116.415(6) 25 9
Au2 Au5 Au2 117.16(2) 33 11
Au2 Au5 Au2 63.585(6) 29 11
Au2 Au5 Au2 116.415(6) 5 11
Au2 Au5 Au2 63.585(6) . 11
Au2 Au5 Au2 116.415(6) 25 11
Au2 Au5 Au2 62.84(2) 9 11
Au2 Au5 Au2 116.415(6) 33 7
Au2 Au5 Au2 117.16(2) 29 7
Au2 Au5 Au2 62.84(2) 5 7
Au2 Au5 Au2 116.415(6) . 7
Au2 Au5 Au2 63.585(6) 25 7
Au2 Au5 Au2 63.585(6) 9 7
Au2 Au5 Au2 116.415(6) 11 7
Au2 Au5 Au2 63.585(6) 33 31
Au2 Au5 Au2 62.84(2) 29 31
Au2 Au5 Au2 117.16(2) 5 31
Au2 Au5 Au2 63.585(6) . 31
Au2 Au5 Au2 116.415(6) 25 31
Au2 Au5 Au2 116.415(6) 9 31
Au2 Au5 Au2 63.585(6) 11 31
Au2 Au5 Au2 180.00(2) 7 31
Au2 Au5 Au2 116.415(6) 33 2
Au2 Au5 Au2 63.585(6) 29 2
Au2 Au5 Au2 116.415(6) 5 2
Au2 Au5 Au2 117.16(2) . 2
Au2 Au5 Au2 62.84(2) 25 2
Au2 Au5 Au2 63.585(6) 9 2
Au2 Au5 Au2 63.585(6) 11 2
Au2 Au5 Au2 63.585(6) 7 2
Au2 Au5 Au2 116.415(6) 31 2
Au2 Au5 Au2 63.585(6) 33 26
Au2 Au5 Au2 116.415(6) 29 26
Au2 Au5 Au2 63.585(6) 5 26
Au2 Au5 Au2 62.84(2) . 26
Au2 Au5 Au2 117.16(2) 25 26
Au2 Au5 Au2 116.415(6) 9 26
Au2 Au5 Au2 116.415(6) 11 26
Au2 Au5 Au2 116.415(6) 7 26
Au2 Au5 Au2 63.585(6) 31 26
Au2 Au5 Au2 180.00(2) 2 26
Au2 Au5 Au2 62.84(2) 33 35
Au2 Au5 Au2 116.415(6) 29 35
Au2 Au5 Au2 63.585(6) 5 35
Au2 Au5 Au2 116.415(6) . 35
Au2 Au5 Au2 63.585(6) 25 35
Au2 Au5 Au2 117.16(2) 9 35
Au2 Au5 Au2 180.000(19) 11 35
Au2 Au5 Au2 63.585(6) 7 35
Au2 Au5 Au2 116.415(6) 31 35
Au2 Au5 Au2 116.415(6) 2 35
Au2 Au5 Au2 63.585(6) 26 35
Au2 Na1 Au2 55.10(10) 11 9
Au2 Na1 Na3 147.99(14) 11 45
Au2 Na1 Na3 147.99(14) 9 45
Au2 Na1 Au2 55.66(10) 11 .
Au2 Na1 Au2 55.66(10) 9 .
Na3 Na1 Au2 146.5(3) 45 .
Au2 Na1 Au1 144.43(16) 11 9
Au2 Na1 Au1 90.52(5) 9 9
Na3 Na1 Au1 60.46(9) 45 9
Au2 Na1 Au1 115.20(11) . 9
Au2 Na1 Au1 90.52(5) 11 36
Au2 Na1 Au1 144.43(16) 9 36
Na3 Na1 Au1 60.46(9) 45 36
Au2 Na1 Au1 115.20(11) . 36
Au1 Na1 Au1 120.83(19) 9 36
Au2 Na1 Au1 145.6(2) 11 41
Au2 Na1 Au1 115.33(10) 9 41
Na3 Na1 Au1 59.23(16) 45 41
Au2 Na1 Au1 90.90(15) . 41
Au1 Na1 Au1 52.70(7) 9 41
Au1 Na1 Au1 98.10(15) 36 41
Au2 Na1 Au1 115.33(10) 11 19_455
Au2 Na1 Au1 145.6(2) 9 19_455
Na3 Na1 Au1 59.23(16) 45 19_455
Au2 Na1 Au1 90.90(15) . 19_455
Au1 Na1 Au1 98.10(15) 9 19_455
Au1 Na1 Au1 52.70(7) 36 19_455
Au1 Na1 Au1 50.87(9) 41 19_455
Au2 Na1 Sn3 47.72(6) 11 11
Au2 Na1 Sn3 96.42(15) 9 11
Na3 Na1 Sn3 100.28(14) 45 11
Au2 Na1 Sn3 97.26(12) . 11
Au1 Na1 Sn3 144.3(2) 9 11
Au1 Na1 Sn3 48.48(3) 36 11
Au1 Na1 Sn3 145.76(14) 41 11
Au1 Na1 Sn3 95.63(5) 19_455 11
Au2 Na1 Sn3 96.42(15) 11 9
Au2 Na1 Sn3 47.72(6) 9 9
Na3 Na1 Sn3 100.28(14) 45 9
Au2 Na1 Sn3 97.26(12) . 9
Au1 Na1 Sn3 48.48(3) 9 9
Au1 Na1 Sn3 144.3(2) 36 9
Au1 Na1 Sn3 95.63(5) 41 9
Au1 Na1 Sn3 145.76(14) 19_455 9
Sn3 Na1 Sn3 116.05(18) 11 9
Au2 Na1 Sn3 97.08(15) 11 .
Au2 Na1 Sn3 97.08(15) 9 .
Na3 Na1 Sn3 99.0(2) 45 .
Au2 Na1 Sn3 47.51(9) . .
Au1 Na1 Sn3 95.92(13) 9 .
Au1 Na1 Sn3 95.92(13) 36 .
Au1 Na1 Sn3 49.07(9) 41 .
Au1 Na1 Sn3 49.07(9) 19_455 .
Sn3 Na1 Sn3 117.68(11) 11 .
Sn3 Na1 Sn3 117.68(11) 9 .
Au2 Na1 Na2 57.27(12) 11 27
Au2 Na1 Na2 102.3(2) 9 27
Na3 Na1 Na2 109.71(19) 45 27
Au2 Na1 Na2 57.21(13) . 27
Au1 Na1 Na2 152.5(2) 9 27
Au1 Na1 Na2 58.01(10) 36 27
Au1 Na1 Na2 99.87(17) 41 27
Au1 Na1 Na2 58.10(12) 19_455 27
Sn3 Na1 Na2 58.92(3) 11 27
Sn3 Na1 Na2 150.0(2) 9 27
Sn3 Na1 Na2 58.77(9) . 27
Na2 Na2 Au2 147.86(7) 37 9
Na2 Na2 Au2 147.86(7) 37 .
Au2 Na2 Au2 54.87(12) 9 .
Na2 Na2 Au2 147.86(7) 37 5
Au2 Na2 Au2 54.87(12) 9 5
Au2 Na2 Au2 54.87(12) . 5
Na2 Na2 Au1 62.66(12) 37 .
Au2 Na2 Au1 142.99(15) 9 .
Au2 Na2 Au1 88.86(5) . .
Au2 Na2 Au1 112.84(8) 5 .
Na2 Na2 Au1 62.66(12) 37 9
Au2 Na2 Au1 88.86(5) 9 9
Au2 Na2 Au1 112.84(8) . 9
Au2 Na2 Au1 142.99(15) 5 9
Au1 Na2 Au1 100.58(14) . 9
Na2 Na2 Au1 62.66(12) 37 5
Au2 Na2 Au1 112.84(8) 9 5
Au2 Na2 Au1 142.99(15) . 5
Au2 Na2 Au1 88.86(5) 5 5
Au1 Na2 Au1 100.58(14) . 5
Au1 Na2 Au1 100.58(14) 9 5
Na2 Na2 Au1 61.09(11) 37 45
Au2 Na2 Au1 144.32(15) 9 45
Au2 Na2 Au1 114.21(7) . 45
Au2 Na2 Au1 90.32(5) 5 45
Au1 Na2 Au1 52.35(6) . 45
Au1 Na2 Au1 123.8(2) 9 45
Au1 Na2 Au1 52.35(6) 5 45
Na2 Na2 Au1 61.09(11) 37 37
Au2 Na2 Au1 90.32(5) 9 37
Au2 Na2 Au1 144.32(15) . 37
Au2 Na2 Au1 114.21(7) 5 37
Au1 Na2 Au1 123.8(2) . 37
Au1 Na2 Au1 52.35(6) 9 37
Au1 Na2 Au1 52.35(6) 5 37
Au1 Na2 Au1 98.60(15) 45 37
Na2 Na2 Au1 61.09(11) 37 41
Au2 Na2 Au1 114.21(7) 9 41
Au2 Na2 Au1 90.32(5) . 41
Au2 Na2 Au1 144.32(15) 5 41
Au1 Na2 Au1 52.35(6) . 41
Au1 Na2 Au1 52.35(6) 9 41
Au1 Na2 Au1 123.8(2) 5 41
Au1 Na2 Au1 98.60(15) 45 41
Au1 Na2 Au1 98.60(15) 37 41
Na2 Na2 Sn3 100.69(12) 37 5
Au2 Na2 Sn3 95.97(15) 9 5
Au2 Na2 Sn3 96.00(15) . 5
Au2 Na2 Sn3 47.17(6) 5 5
Au1 Na2 Sn3 94.83(4) . 5
Au1 Na2 Sn3 147.31(12) 9 5
Au1 Na2 Sn3 47.91(2) 5 5
Au1 Na2 Sn3 49.02(2) 45 5
Au1 Na2 Sn3 95.20(4) 37 5
Au1 Na2 Sn3 146.53(13) 41 5
Na2 Na2 Sn3 100.69(12) 37 9
Au2 Na2 Sn3 47.17(6) 9 9
Au2 Na2 Sn3 95.97(15) . 9
Au2 Na2 Sn3 96.00(15) 5 9
Au1 Na2 Sn3 147.31(12) . 9
Au1 Na2 Sn3 47.91(2) 9 9
Au1 Na2 Sn3 94.83(4) 5 9
Au1 Na2 Sn3 146.53(13) 45 9
Au1 Na2 Sn3 49.02(2) 37 9
Au1 Na2 Sn3 95.20(4) 41 9
Sn3 Na2 Sn3 116.64(8) 5 9
Na1 Na3 Na1 135.8(4) 41 43_545
Na1 Na3 Au4 112.12(19) 41 .
Na1 Na3 Au4 112.12(19) 43_545 .
Na1 Na3 Au1 149.83(11) 41 34
Na1 Na3 Au1 62.86(10) 43_545 34
Au4 Na3 Au1 57.16(13) . 34
Na1 Na3 Au1 149.83(11) 41 12_556
Na1 Na3 Au1 62.86(10) 43_545 12_556
Au4 Na3 Au1 57.16(13) . 12_556
Au1 Na3 Au1 52.82(8) 34 12_556
Na1 Na3 Au1 62.86(10) 41 35_556
Na1 Na3 Au1 149.83(11) 43_545 35_556
Au4 Na3 Au1 57.16(13) . 35_556
Au1 Na3 Au1 114.3(3) 34 35_556
Au1 Na3 Au1 90.93(17) 12_556 35_556
Na1 Na3 Au1 62.86(10) 41 9
Na1 Na3 Au1 149.83(11) 43_545 9
Au4 Na3 Au1 57.16(13) . 9
Au1 Na3 Au1 90.93(17) 34 9
Au1 Na3 Au1 114.3(3) 12_556 9
Au1 Na3 Au1 52.82(8) 35_556 9
Na1 Na3 Au1 60.67(5) 41 14
Na1 Na3 Au1 109.42(13) 43_545 14
Au4 Na3 Au1 102.06(15) . 14
Au1 Na3 Au1 144.82(16) 34 14
Au1 Na3 Au1 92.41(5) 12_556 14
Au1 Na3 Au1 53.80(3) 35_556 14
Au1 Na3 Au1 100.63(6) 9 14
Na1 Na3 Au1 109.42(13) 41 16_545
Na1 Na3 Au1 60.67(5) 43_545 16_545
Au4 Na3 Au1 102.06(15) . 16_545
Au1 Na3 Au1 53.80(3) 34 16_545
Au1 Na3 Au1 100.63(6) 12_556 16_545
Au1 Na3 Au1 144.82(16) 35_556 16_545
Au1 Na3 Au1 92.41(5) 9 16_545
Au1 Na3 Au1 155.9(3) 14 16_545
Na1 Na3 Au1 109.42(13) 41 39_545
Na1 Na3 Au1 60.67(5) 43_545 39_545
Au4 Na3 Au1 102.06(15) . 39_545
Au1 Na3 Au1 100.63(6) 34 39_545
Au1 Na3 Au1 53.80(3) 12_556 39_545
Au1 Na3 Au1 92.41(5) 35_556 39_545
Au1 Na3 Au1 144.82(16) 9 39_545
Au1 Na3 Au1 52.70(3) 14 39_545
Au1 Na3 Au1 121.24(11) 16_545 39_545
Na1 Na3 Au1 60.67(5) 41 37
Na1 Na3 Au1 109.42(13) 43_545 37
Au4 Na3 Au1 102.06(15) . 37
Au1 Na3 Au1 92.41(5) 34 37
Au1 Na3 Au1 144.82(16) 12_556 37
Au1 Na3 Au1 100.63(6) 35_556 37
Au1 Na3 Au1 53.80(3) 9 37
Au1 Na3 Au1 121.24(11) 14 37
Au1 Na3 Au1 52.70(3) 16_545 37
Au1 Na3 Au1 155.9(3) 39_545 37

loop_
_geom_bond_atom_site_label_1
_geom_bond_atom_site_label_2
_geom_bond_distance
_geom_bond_site_symmetry_2
Au1 Sn3 2.6986(14) .
Au1 Sn3 2.7761(15) 45
Au1 Au1 2.8557(15) 28_565
Au1 Au1 2.9078(14) 45
Au1 Au1 2.9078(14) 41
Au1 Sn4 3.0607(16) 5
Au1 Au4 3.0607(16) 5
Au1 Na3 3.210(5) 5
Au1 Na3 3.217(2) 37
Au1 Na1 3.224(3) 5
Au1 Na2 3.271(4) .
Au1 Na2 3.320(4) 37
Au2 Sn3 2.6372(16) .
Au2 Au5 2.8069(14) .
Au2 Au2 2.9265(17) 26
Au2 Au2 2.9576(15) 31
Au2 Au2 2.9576(15) 11
Au2 Au2 2.9576(15) 5
Au2 Au2 2.9576(15) 9
Au2 Na1 3.164(6) 5
Au2 Na1 3.164(6) 31
Au2 Na1 3.172(6) .
Au2 Na2 3.210(6) .
Au2 Na2 3.210(6) 27
Sn3 Au1 2.6986(14) 27
Sn3 Au1 2.7761(15) 41
Sn3 Au1 2.7761(15) 19_455
Sn3 Sn4 3.2181(19) 5
Sn3 Au4 3.2181(19) 5
Sn3 Na3 3.329(5) 5
Sn3 Na1 3.344(4) 31
Sn3 Na1 3.344(4) 5
Sn3 Na1 3.361(7) .
Sn3 Na2 3.371(2) 27
Au4 Sn4 2.713(3) 25_556
Au4 Au4 2.713(3) 25_556
Au4 Au1 3.0607(15) 35_556
Au4 Au1 3.0607(16) 9
Au4 Au1 3.0607(15) 34
Au4 Au1 3.0607(15) 12_556
Au4 Na3 3.187(9) .
Au4 Sn3 3.2181(19) 35_556
Au4 Sn3 3.2181(19) 9
Au4 Na3 3.257(8) 21_445
Au4 Na3 3.257(8) 45
Au4 Na1 3.684(6) 2
Au5 Au2 2.8069(14) 33
Au5 Au2 2.8069(14) 29
Au5 Au2 2.8069(14) 5
Au5 Au2 2.8069(14) 25
Au5 Au2 2.8069(14) 9
Au5 Au2 2.8069(14) 11
Au5 Au2 2.8069(14) 7
Au5 Au2 2.8069(14) 31
Au5 Au2 2.8069(14) 2
Au5 Au2 2.8069(14) 26
Au5 Au2 2.8069(14) 35
Na1 Au2 3.164(6) 11
Na1 Au2 3.164(6) 9
Na1 Na3 3.165(7) 45
Na1 Au1 3.224(3) 9
Na1 Au1 3.224(3) 36
Na1 Au1 3.325(6) 41
Na1 Au1 3.325(6) 19_455
Na1 Sn3 3.344(4) 11
Na1 Sn3 3.344(4) 9
Na1 Na2 3.504(5) 27
Na2 Na2 3.107(15) 37
Na2 Au2 3.210(6) 9
Na2 Au2 3.210(6) 5
Na2 Au1 3.271(4) 9
Na2 Au1 3.271(4) 5
Na2 Au1 3.320(4) 45
Na2 Au1 3.320(4) 37
Na2 Au1 3.320(4) 41
Na2 Sn3 3.371(2) 5
Na2 Sn3 3.371(2) 9
Na3 Na1 3.165(7) 41
Na3 Na1 3.165(7) 43_545
Na3 Au1 3.210(5) 34
Na3 Au1 3.210(5) 12_556
Na3 Au1 3.210(5) 35_556
Na3 Au1 3.210(5) 9
Na3 Au1 3.217(2) 14
Na3 Au1 3.217(2) 16_545
Na3 Au1 3.217(2) 39_545
Na3 Au1 3.217(2) 37
